data_4516943
loop_
_publ_author_name
'Kuleshova, Olena'
'Khilya, Olga'
'Volovenko, Yulian'
'Mallet-Ladeira, Sonia'
'Dyakonenko, Viktoriya'
'Gras, Emmanuel'

_publ_section_title
;
 Expedited Route to Fully Substituted Amino-Pyrazole Building Blocks and
 Their Further Transformations.
;
_journal_issue 12
_journal_name_full 'ACS omega'
_journal_page_first 8911
_journal_page_last 8927
_journal_paper_doi 10.1021/acsomega.7b01419
_journal_volume 2
_journal_year 2017
_chemical_compound_source 'synthesis as described'
_chemical_formula_moiety 'C22 H19 N3'
_chemical_formula_sum 'C22 H19 N3'
_chemical_formula_weight 325.4
_space_group_IT_number 2
_space_group_name_Hall '-P 1'
_space_group_name_H-M_alt 'P -1'
_symmetry_cell_setting triclinic
_symmetry_Int_Tables_number 2
_symmetry_space_group_name_Hall '-P 1'
_symmetry_space_group_name_H-M 'P -1'
_atom_sites_solution_hydrogens geom
_atom_sites_solution_primary direct
_atom_sites_solution_secondary difmap
_cell_angle_alpha 111.404(2)
_cell_angle_beta 112.175(2)
_cell_angle_gamma 99.826(2)
_cell_formula_units_Z 2
_cell_length_a 9.5762(6)
_cell_length_b 9.9473(6)
_cell_length_c 10.8647(7)
_cell_measurement_reflns_used 3837
_cell_measurement_temperature 180(2)
_cell_measurement_theta_max 30.57
_cell_measurement_theta_min 2.29
_cell_measurement_wavelength 0.71073
_cell_volume 833.26(9)
_computing_cell_refinement 'APEX2 and SAINT'
_computing_data_collection APEX2
_computing_data_reduction SAINT
_computing_molecular_graphics 'Ortep-3 for Windows (Farrugia, 1997)'
_computing_publication_material 'WinGX publication routines (Farrugia, 1999)'
_computing_structure_refinement 'SHELXL-97 (Sheldrick, 2008)'
_computing_structure_solution 'SHELXS-97 (Sheldrick, 2008)'
_diffrn_ambient_temperature 180(2)
_diffrn_measured_fraction_theta_full 0.997
_diffrn_measured_fraction_theta_max 0.997
_diffrn_measurement_device_type 'Bruker Kappa APEX II Quazar'
_diffrn_measurement_method \w-\f
_diffrn_radiation_monochromator 'multilayer optics'
_diffrn_radiation_probe x-ray
_diffrn_radiation_source 'microfocus sealed tube'
_diffrn_radiation_type MoK\a
_diffrn_radiation_wavelength 0.71073
_diffrn_reflns_av_R_equivalents 0.0436
_diffrn_reflns_av_unetI/netI 0.0449
_diffrn_reflns_limit_h_max 13
_diffrn_reflns_limit_h_min -13
_diffrn_reflns_limit_k_max 14
_diffrn_reflns_limit_k_min -14
_diffrn_reflns_limit_l_max 15
_diffrn_reflns_limit_l_min -15
_diffrn_reflns_number 17723
_diffrn_reflns_theta_full 30.67
_diffrn_reflns_theta_max 30.67
_diffrn_reflns_theta_min 2.43
_diffrn_standards_decay_% 0
_diffrn_standards_interval_count 0
_diffrn_standards_interval_time 0
_diffrn_standards_number 0
_exptl_absorpt_coefficient_mu 0.078
_exptl_absorpt_correction_T_max 0.7461
_exptl_absorpt_correction_T_min 0.6690
_exptl_absorpt_correction_type multi-scan
_exptl_absorpt_process_details
;
        [c.f. r.h. blessing, acta cryst. (1995), a51, 33-38]
;
_exptl_crystal_colour brown
_exptl_crystal_density_diffrn 1.297
_exptl_crystal_density_method 'not measured'
_exptl_crystal_description block
_exptl_crystal_F_000 344
_exptl_crystal_size_max 0.18
_exptl_crystal_size_mid 0.12
_exptl_crystal_size_min 0.1
_refine_diff_density_max 0.301
_refine_diff_density_min -0.222
_refine_diff_density_rms 0.047
_refine_ls_extinction_method none
_refine_ls_goodness_of_fit_ref 1.027
_refine_ls_hydrogen_treatment constr
_refine_ls_matrix_type full
_refine_ls_number_parameters 226
_refine_ls_number_reflns 5152
_refine_ls_number_restraints 0
_refine_ls_restrained_S_all 1.027
_refine_ls_R_factor_all 0.0815
_refine_ls_R_factor_gt 0.0525
_refine_ls_shift/su_max 0
_refine_ls_shift/su_mean 0
_refine_ls_structure_factor_coef Fsqd
_refine_ls_weighting_details 'calc w=1/[\s^2^(Fo^2^)+(0.0649P)^2^+0.1661P] where P=(Fo^2^+2Fc^2^)/3'
_refine_ls_weighting_scheme calc
_refine_ls_wR_factor_gt 0.1289
_refine_ls_wR_factor_ref 0.1451
_reflns_number_gt 3566
_reflns_number_total 5152
_reflns_threshold_expression >2sigma(I)
_cod_data_source_file ao7b01419_si_002.cif
_cod_data_source_block 8b
_cod_database_code 4516943

loop_
_symmetry_equiv_pos_as_xyz
'x, y, z'
'-x, -y, -z'

loop_
_atom_site_label
_atom_site_type_symbol
_atom_site_fract_x
_atom_site_fract_y
_atom_site_fract_z
_atom_site_U_iso_or_equiv
_atom_site_adp_type
_atom_site_occupancy
_atom_site_symmetry_multiplicity
_atom_site_calc_flag
_atom_site_refinement_flags
C1 C 0.79108(14) -0.01827(14) 0.14766(14) 0.0231(2) Uani 1 1 d .
C2 C 0.79243(16) -0.07214(15) 0.25357(15) 0.0279(3) Uani 1 1 d .
H2 H 0.8834 -0.0246 0.3511 0.034 Uiso 1 1 calc R
C3 C 0.66312(16) -0.19152(16) 0.21420(15) 0.0296(3) Uani 1 1 d .
H3 H 0.6639 -0.2274 0.2843 0.035 Uiso 1 1 calc R
C4 C 0.52782(15) -0.26208(15) 0.06909(15) 0.0260(3) Uani 1 1 d .
C5 C 0.39019(16) -0.38958(16) 0.01691(17) 0.0333(3) Uani 1 1 d .
H5 H 0.3831 -0.429 0.0827 0.04 Uiso 1 1 calc R
C6 C 0.26708(16) -0.45636(17) -0.12823(18) 0.0354(3) Uani 1 1 d .
H6 H 0.1757 -0.5426 -0.1628 0.043 Uiso 1 1 calc R
C7 C 0.27575(16) -0.39769(17) -0.22572(17) 0.0343(3) Uani 1 1 d .
H7 H 0.1902 -0.445 -0.3262 0.041 Uiso 1 1 calc R
C8 C 0.40627(15) -0.27283(17) -0.17760(16) 0.0316(3) Uani 1 1 d .
H8 H 0.4098 -0.2332 -0.2442 0.038 Uiso 1 1 calc R
C9 C 0.53576(14) -0.20277(15) -0.02897(15) 0.0246(3) Uani 1 1 d .
C10 C 0.93315(14) 0.10868(14) 0.18952(14) 0.0240(3) Uani 1 1 d .
C11 C 1.05238(15) 0.17990(16) 0.34417(16) 0.0306(3) Uani 1 1 d .
C12 C 0.95133(14) 0.16278(14) 0.09271(14) 0.0228(2) Uani 1 1 d .
C13 C 0.82035(15) 0.11049(15) -0.06470(15) 0.0262(3) Uani 1 1 d .
H13A H 0.7232 0.1303 -0.0627 0.031 Uiso 1 1 calc R
H13B H 0.79 -0.0015 -0.1286 0.031 Uiso 1 1 calc R
C14 C 0.89076(18) 0.20429(19) -0.12565(17) 0.0382(3) Uani 1 1 d .
H14A H 0.8945 0.1351 -0.216 0.046 Uiso 1 1 calc R
H14B H 0.8245 0.2652 -0.1531 0.046 Uiso 1 1 calc R
C15 C 1.05965(17) 0.31033(16) 0.00052(16) 0.0317(3) Uani 1 1 d .
H15A H 1.1406 0.2945 -0.0336 0.038 Uiso 1 1 calc R
H15B H 1.069 0.42 0.0358 0.038 Uiso 1 1 calc R
C16 C 1.24587(14) 0.34236(15) 0.24914(16) 0.0286(3) Uani 1 1 d .
H16A H 1.3249 0.3272 0.2122 0.034 Uiso 1 1 calc R
H16B H 1.2544 0.2918 0.3137 0.034 Uiso 1 1 calc R
C17 C 1.28857(14) 0.51383(15) 0.34278(15) 0.0257(3) Uani 1 1 d .
C18 C 1.17729(16) 0.57027(17) 0.37581(17) 0.0329(3) Uani 1 1 d .
H18 H 1.073 0.5003 0.3395 0.039 Uiso 1 1 calc R
C19 C 1.21615(19) 0.72739(19) 0.46105(17) 0.0387(3) Uani 1 1 d .
H19 H 1.1386 0.7647 0.4823 0.046 Uiso 1 1 calc R
C20 C 1.3687(2) 0.82993(18) 0.51520(17) 0.0393(4) Uani 1 1 d .
H20 H 1.3961 0.9376 0.5738 0.047 Uiso 1 1 calc R
C21 C 1.48075(18) 0.77509(17) 0.48368(17) 0.0370(3) Uani 1 1 d .
H21 H 1.5853 0.8452 0.521 0.044 Uiso 1 1 calc R
C22 C 1.44100(16) 0.61776(16) 0.39765(16) 0.0311(3) Uani 1 1 d .
H22 H 1.5186 0.5809 0.3761 0.037 Uiso 1 1 calc R
N1 N 0.66614(12) -0.08275(13) 0.01070(12) 0.0260(2) Uani 1 1 d .
N2 N 1.14083(16) 0.23284(18) 0.47054(15) 0.0482(4) Uani 1 1 d .
N3 N 1.08339(12) 0.26808(13) 0.12048(13) 0.0272(2) Uani 1 1 d .

loop_
_atom_site_aniso_label
_atom_site_aniso_U_11
_atom_site_aniso_U_22
_atom_site_aniso_U_33
_atom_site_aniso_U_23
_atom_site_aniso_U_13
_atom_site_aniso_U_12
C1 0.0231(5) 0.0223(6) 0.0233(6) 0.0103(5) 0.0114(5) 0.0074(4)
C2 0.0288(6) 0.0290(7) 0.0227(6) 0.0120(5) 0.0109(5) 0.0068(5)
C3 0.0326(6) 0.0318(7) 0.0272(7) 0.0170(6) 0.0152(5) 0.0088(5)
C4 0.0253(6) 0.0253(6) 0.0302(7) 0.0146(5) 0.0146(5) 0.0084(5)
C5 0.0299(6) 0.0319(7) 0.0416(8) 0.0221(7) 0.0173(6) 0.0074(5)
C6 0.0257(6) 0.0306(7) 0.0439(9) 0.0171(7) 0.0144(6) 0.0029(5)
C7 0.0230(6) 0.0365(8) 0.0329(7) 0.0127(6) 0.0098(5) 0.0041(5)
C8 0.0236(6) 0.0392(8) 0.0283(7) 0.0178(6) 0.0097(5) 0.0054(5)
C9 0.0219(5) 0.0251(6) 0.0261(6) 0.0121(5) 0.0116(5) 0.0066(5)
C10 0.0219(5) 0.0234(6) 0.0234(6) 0.0102(5) 0.0095(5) 0.0055(4)
C11 0.0250(6) 0.0325(7) 0.0277(7) 0.0133(6) 0.0106(5) 0.0028(5)
C12 0.0228(5) 0.0202(6) 0.0240(6) 0.0094(5) 0.0112(5) 0.0070(4)
C13 0.0264(6) 0.0249(6) 0.0239(6) 0.0121(5) 0.0099(5) 0.0058(5)
C14 0.0372(7) 0.0417(8) 0.0325(8) 0.0220(7) 0.0134(6) 0.0046(6)
C15 0.0353(7) 0.0284(7) 0.0341(7) 0.0185(6) 0.0173(6) 0.0075(5)
C16 0.0204(5) 0.0280(6) 0.0345(7) 0.0152(6) 0.0113(5) 0.0055(5)
C17 0.0235(5) 0.0266(6) 0.0254(6) 0.0132(5) 0.0108(5) 0.0055(5)
C18 0.0275(6) 0.0368(8) 0.0329(7) 0.0156(6) 0.0150(5) 0.0092(5)
C19 0.0445(8) 0.0414(8) 0.0350(8) 0.0170(7) 0.0222(7) 0.0209(7)
C20 0.0534(9) 0.0293(7) 0.0294(7) 0.0126(6) 0.0165(7) 0.0125(7)
C21 0.0345(7) 0.0309(7) 0.0348(8) 0.0148(6) 0.0116(6) 0.0011(6)
C22 0.0257(6) 0.0320(7) 0.0335(7) 0.0169(6) 0.0130(5) 0.0054(5)
N1 0.0217(5) 0.0275(5) 0.0262(6) 0.0137(5) 0.0098(4) 0.0043(4)
N2 0.0346(7) 0.0596(9) 0.0293(7) 0.0182(7) 0.0070(5) -0.0038(6)
N3 0.0236(5) 0.0260(5) 0.0288(6) 0.0134(5) 0.0111(4) 0.0040(4)

loop_
_atom_type_symbol
_atom_type_description
_atom_type_scat_dispersion_real
_atom_type_scat_dispersion_imag
_atom_type_scat_source
C C 0.0033 0.0016 'International Tables Vol C Tables 4.2.6.8 and 6.1.1.4'
H H 0 0 'International Tables Vol C Tables 4.2.6.8 and 6.1.1.4'
N N 0.0061 0.0033 'International Tables Vol C Tables 4.2.6.8 and 6.1.1.4'

loop_
_geom_angle_atom_site_label_1
_geom_angle_atom_site_label_2
_geom_angle_atom_site_label_3
_geom_angle
N1 C1 C2 121.33(11)
N1 C1 C10 118.93(11)
C2 C1 C10 119.72(11)
C3 C2 C1 119.90(12)
C3 C2 H2 120.1
C1 C2 H2 120.1
C2 C3 C4 120.02(12)
C2 C3 H3 120
C4 C3 H3 120
C9 C4 C3 116.73(11)
C9 C4 C5 119.33(12)
C3 C4 C5 123.91(12)
C6 C5 C4 120.33(13)
C6 C5 H5 119.8
C4 C5 H5 119.8
C5 C6 C7 120.19(12)
C5 C6 H6 119.9
C7 C6 H6 119.9
C8 C7 C6 120.76(13)
C8 C7 H7 119.6
C6 C7 H7 119.6
C7 C8 C9 120.22(13)
C7 C8 H8 119.9
C9 C8 H8 119.9
N1 C9 C4 123.20(11)
N1 C9 C8 117.61(11)
C4 C9 C8 119.15(11)
C12 C10 C11 121.11(11)
C12 C10 C1 125.00(11)
C11 C10 C1 113.83(11)
N2 C11 C10 175.48(14)
N3 C12 C10 127.49(11)
N3 C12 C13 108.36(10)
C10 C12 C13 124.15(11)
C12 C13 C14 106.09(10)
C12 C13 H13A 110.5
C14 C13 H13A 110.5
C12 C13 H13B 110.5
C14 C13 H13B 110.5
H13A C13 H13B 108.7
C15 C14 C13 105.82(11)
C15 C14 H14A 110.6
C13 C14 H14A 110.6
C15 C14 H14B 110.6
C13 C14 H14B 110.6
H14A C14 H14B 108.7
N3 C15 C14 105.22(10)
N3 C15 H15A 110.7
C14 C15 H15A 110.7
N3 C15 H15B 110.7
C14 C15 H15B 110.7
H15A C15 H15B 108.8
N3 C16 C17 112.79(10)
N3 C16 H16A 109
C17 C16 H16A 109
N3 C16 H16B 109
C17 C16 H16B 109
H16A C16 H16B 107.8
C18 C17 C22 118.77(13)
C18 C17 C16 120.93(11)
C22 C17 C16 120.30(12)
C19 C18 C17 120.94(13)
C19 C18 H18 119.5
C17 C18 H18 119.5
C18 C19 C20 119.73(14)
C18 C19 H19 120.1
C20 C19 H19 120.1
C21 C20 C19 119.86(14)
C21 C20 H20 120.1
C19 C20 H20 120.1
C20 C21 C22 120.19(13)
C20 C21 H21 119.9
C22 C21 H21 119.9
C21 C22 C17 120.50(14)
C21 C22 H22 119.7
C17 C22 H22 119.7
C1 N1 C9 118.82(11)
C12 N3 C16 130.02(11)
C12 N3 C15 114.26(11)
C16 N3 C15 115.70(10)

loop_
_geom_bond_atom_site_label_1
_geom_bond_atom_site_label_2
_geom_bond_distance
C1 N1 1.3246(16)
C1 C2 1.4327(17)
C1 C10 1.4764(16)
C2 C3 1.3616(18)
C2 H2 0.95
C3 C4 1.4131(18)
C3 H3 0.95
C4 C9 1.4120(17)
C4 C5 1.4169(17)
C5 C6 1.372(2)
C5 H5 0.95
C6 C7 1.404(2)
C6 H6 0.95
C7 C8 1.3715(18)
C7 H7 0.95
C8 C9 1.4153(18)
C8 H8 0.95
C9 N1 1.3709(15)
C10 C12 1.3949(17)
C10 C11 1.4267(18)
C11 N2 1.1498(18)
C12 N3 1.3477(15)
C12 C13 1.5091(17)
C13 C14 1.5288(19)
C13 H13A 0.99
C13 H13B 0.99
C14 C15 1.515(2)
C14 H14A 0.99
C14 H14B 0.99
C15 N3 1.4615(17)
C15 H15A 0.99
C15 H15B 0.99
C16 N3 1.4604(16)
C16 C17 1.5142(19)
C16 H16A 0.99
C16 H16B 0.99
C17 C18 1.3876(19)
C17 C22 1.3904(17)
C18 C19 1.387(2)
C18 H18 0.95
C19 C20 1.388(2)
C19 H19 0.95
C20 C21 1.380(2)
C20 H20 0.95
C21 C22 1.389(2)
C21 H21 0.95
C22 H22 0.95
